data_4341593
loop_
_publ_author_name
'Leppin, Jana'
'F\"orster, Christoph'
'Heinze, Katja'

_publ_section_title
;
 Molybdenum Complex with Bulky Chelates as a Functional Model for
 Molybdenum Oxidases.
;
_journal_name_full 'Inorganic chemistry'
_journal_page_first 141113093953007
_journal_paper_doi 10.1021/ic501751p
_journal_year 2014
_chemical_formula_sum 'C46 H66 Mo2 N4 O5'
_chemical_formula_weight 946.91
_chemical_name_systematic
;
 ?
;
_space_group_IT_number 18
_symmetry_cell_setting orthorhombic
_symmetry_space_group_name_Hall 'P 2 2ab'
_symmetry_space_group_name_H-M 'P 21 21 2'
_atom_sites_solution_hydrogens geom
_atom_sites_solution_primary direct
_atom_sites_solution_secondary difmap
_audit_creation_method SHELXL-97
_cell_angle_alpha 90.00
_cell_angle_beta 90.00
_cell_angle_gamma 90.00
_cell_formula_units_Z 4
_cell_length_a 12.4578(11)
_cell_length_b 31.036(3)
_cell_length_c 12.3794(11)
_cell_measurement_temperature 173(2)
_cell_volume 4786.4(8)
_computing_cell_refinement 'Bruker SMART'
_computing_data_collection 'Bruker SMART'
_computing_data_reduction 'Bruker SAINT'
_computing_structure_refinement 'SHELXL-97 (Sheldrick, 1997)'
_computing_structure_solution 'SHELXS-97 (Sheldrick, 1990)'
_diffrn_ambient_temperature 173(2)
_diffrn_measured_fraction_theta_full 0.998
_diffrn_measured_fraction_theta_max 0.998
_diffrn_measurement_device_type 'CCD area detector'
_diffrn_measurement_method 'phi and omega scans'
_diffrn_radiation_monochromator graphite
_diffrn_radiation_source 'fine-focus sealed tube'
_diffrn_radiation_type MoK\a
_diffrn_radiation_wavelength 0.71073
_diffrn_reflns_av_R_equivalents 0.2608
_diffrn_reflns_av_sigmaI/netI 0.2885
_diffrn_reflns_limit_h_max 16
_diffrn_reflns_limit_h_min -16
_diffrn_reflns_limit_k_max 40
_diffrn_reflns_limit_k_min -40
_diffrn_reflns_limit_l_max 16
_diffrn_reflns_limit_l_min -16
_diffrn_reflns_number 58998
_diffrn_reflns_theta_full 27.90
_diffrn_reflns_theta_max 27.90
_diffrn_reflns_theta_min 2.32
_exptl_absorpt_coefficient_mu 0.569
_exptl_absorpt_correction_T_max 0.9943
_exptl_absorpt_correction_T_min 0.9400
_exptl_absorpt_correction_type multi-scan
_exptl_absorpt_process_details MULABS
_exptl_crystal_colour yellow
_exptl_crystal_density_diffrn 1.314
_exptl_crystal_density_method 'not measured'
_exptl_crystal_description plate
_exptl_crystal_F_000 1976
_exptl_crystal_size_max 0.11
_exptl_crystal_size_mid 0.02
_exptl_crystal_size_min 0.01
_refine_diff_density_max 0.475
_refine_diff_density_min -0.746
_refine_diff_density_rms 0.077
_refine_ls_abs_structure_details 'Flack H D (1983), Acta Cryst. A39, 876-881'
_refine_ls_abs_structure_Flack 0.39(5)
_refine_ls_extinction_method none
_refine_ls_goodness_of_fit_ref 0.733
_refine_ls_hydrogen_treatment constr
_refine_ls_matrix_type full
_refine_ls_number_parameters 516
_refine_ls_number_reflns 11416
_refine_ls_number_restraints 3
_refine_ls_restrained_S_all 0.733
_refine_ls_R_factor_all 0.2010
_refine_ls_R_factor_gt 0.0538
_refine_ls_shift/su_max 0.001
_refine_ls_shift/su_mean 0.000
_refine_ls_structure_factor_coef Fsqd
_refine_ls_weighting_details 'calc w=1/[\s^2^(Fo^2^)+(0.0000P)^2^+0.0000P] where P=(Fo^2^+2Fc^2^)/3'
_refine_ls_weighting_scheme calc
_refine_ls_wR_factor_gt 0.0593
_refine_ls_wR_factor_ref 0.0810
_reflns_number_gt 3946
_reflns_number_total 11416
_reflns_threshold_expression >2sigma(I)
_cod_data_source_file ic501751p_si_005.cif
_cod_data_source_block jl8
_cod_original_cell_volume 4786.3(7)
_cod_original_sg_symbol_H-M P2(1)2(1)2
_cod_database_code 4341593

loop_
_symmetry_equiv_pos_as_xyz
'x, y, z'
'-x, -y, z'
'x+1/2, -y+1/2, -z'
'-x+1/2, y+1/2, -z'

loop_
_atom_site_label
_atom_site_type_symbol
_atom_site_fract_x
_atom_site_fract_y
_atom_site_fract_z
_atom_site_U_iso_or_equiv
_atom_site_adp_type
_atom_site_occupancy
_atom_site_symmetry_multiplicity
_atom_site_calc_flag
_atom_site_refinement_flags
Mo1 Mo 0.41055(6) 0.520267(16) 0.49227(7) 0.0502(2) Uani 1 1 d .
O1 O 0.4467(3) 0.46022(10) 0.5155(5) 0.0459(14) Uani 1 1 d .
O2 O 0.3758(5) 0.52851(14) 0.3647(4) 0.0698(19) Uani 1 1 d .
N1 N 0.3617(5) 0.57694(17) 0.5737(5) 0.0453(19) Uani 1 1 d .
N2 N 0.2607(5) 0.50247(19) 0.5647(5) 0.0509(18) Uani 1 1 d .
C1 C 0.4009(8) 0.6178(2) 0.5951(6) 0.052(2) Uani 1 1 d .
C2 C 0.4904(8) 0.6359(2) 0.5288(6) 0.064(3) Uani 1 1 d .
H2A H 0.5111 0.6133 0.4751 0.077 Uiso 1 1 calc R
C3 C 0.4538(7) 0.6754(2) 0.4646(7) 0.106(4) Uani 1 1 d .
H3A H 0.3900 0.6681 0.4222 0.159 Uiso 1 1 calc R
H3B H 0.5115 0.6847 0.4160 0.159 Uiso 1 1 calc R
H3C H 0.4365 0.6989 0.5147 0.159 Uiso 1 1 calc R
C4 C 0.5909(8) 0.6460(2) 0.5961(7) 0.101(4) Uani 1 1 d .
H4A H 0.6136 0.6200 0.6349 0.152 Uiso 1 1 calc R
H4B H 0.5744 0.6688 0.6482 0.152 Uiso 1 1 calc R
H4C H 0.6488 0.6555 0.5482 0.152 Uiso 1 1 calc R
C5 C 0.3372(7) 0.6366(3) 0.6779(7) 0.064(3) Uani 1 1 d .
C6 C 0.3544(9) 0.6806(3) 0.7290(8) 0.088(4) Uani 1 1 d .
H6A H 0.4120 0.6954 0.6866 0.106 Uiso 1 1 calc R
C7 C 0.2552(9) 0.7100(3) 0.7263(8) 0.111(4) Uani 1 1 d .
H7A H 0.2328 0.7144 0.6512 0.167 Uiso 1 1 calc R
H7B H 0.2729 0.7378 0.7592 0.167 Uiso 1 1 calc R
H7C H 0.1967 0.6964 0.7668 0.167 Uiso 1 1 calc R
C8 C 0.3993(9) 0.6733(3) 0.8460(9) 0.131(5) Uani 1 1 d .
H8A H 0.4639 0.6554 0.8424 0.196 Uiso 1 1 calc R
H8B H 0.3448 0.6587 0.8900 0.196 Uiso 1 1 calc R
H8C H 0.4170 0.7011 0.8787 0.196 Uiso 1 1 calc R
C9 C 0.2575(7) 0.6078(2) 0.7037(7) 0.062(3) Uani 1 1 d .
H9A H 0.2020 0.6120 0.7553 0.074 Uiso 1 1 calc R
C10 C 0.2730(7) 0.5707(2) 0.6396(6) 0.043(2) Uani 1 1 d .
C11 C 0.2211(7) 0.5309(2) 0.6288(7) 0.054(3) Uani 1 1 d .
H11A H 0.1573 0.5250 0.6683 0.065 Uiso 1 1 calc R
C12 C 0.2068(8) 0.4610(3) 0.5562(7) 0.056(3) Uani 1 1 d .
C13 C 0.1450(7) 0.4436(2) 0.6364(7) 0.063(3) Uani 1 1 d .
H13A H 0.1362 0.4584 0.7029 0.076 Uiso 1 1 calc R
C14 C 0.0953(9) 0.4042(3) 0.6196(7) 0.075(3) Uani 1 1 d .
H14A H 0.0497 0.3931 0.6746 0.090 Uiso 1 1 calc R
C15 C 0.1094(8) 0.3797(2) 0.5247(9) 0.073(3) Uani 1 1 d .
C16 C 0.0504(7) 0.3367(2) 0.5125(11) 0.072(3) Uani 1 1 d .
C17 C 0.1034(10) 0.3102(3) 0.4217(10) 0.122(5) Uani 1 1 d .
H17A H 0.1038 0.3271 0.3548 0.183 Uiso 1 1 calc R
H17B H 0.0628 0.2835 0.4103 0.183 Uiso 1 1 calc R
H17C H 0.1773 0.3031 0.4422 0.183 Uiso 1 1 calc R
C18 C -0.0638(7) 0.3447(2) 0.4851(10) 0.104(4) Uani 1 1 d .
H18A H -0.0982 0.3606 0.5440 0.157 Uiso 1 1 calc R
H18B H -0.1007 0.3171 0.4746 0.157 Uiso 1 1 calc R
H18C H -0.0680 0.3616 0.4184 0.157 Uiso 1 1 calc R
C19 C 0.0537(10) 0.3097(3) 0.6161(8) 0.137(7) Uani 1 1 d .
H19A H 0.0190 0.3257 0.6748 0.206 Uiso 1 1 calc R
H19B H 0.1285 0.3037 0.6354 0.206 Uiso 1 1 calc R
H19C H 0.0156 0.2825 0.6043 0.206 Uiso 1 1 calc R
C20 C 0.1727(8) 0.3978(3) 0.4486(8) 0.076(3) Uani 1 1 d .
H20A H 0.1834 0.3823 0.3832 0.091 Uiso 1 1 calc R
C21 C 0.2242(7) 0.4382(2) 0.4597(6) 0.056(3) Uani 1 1 d .
H21A H 0.2686 0.4495 0.4041 0.067 Uiso 1 1 calc R
O101 O 0.0000 0.5000 0.1918(5) 0.111(4) Uani 1 2 d SD
C102 C 0.0096(8) 0.46249(18) 0.2609(4) 0.073(3) Uani 1 1 d D
H10A H -0.0385 0.4391 0.2360 0.088 Uiso 1 1 calc R
H10B H 0.0843 0.4517 0.2616 0.088 Uiso 1 1 calc R
C103 C -0.0217(7) 0.4774(2) 0.3667(5) 0.057(3) Uani 1 1 d D
H10C H 0.0114 0.4598 0.4244 0.069 Uiso 1 1 calc R
H10D H -0.1007 0.4771 0.3755 0.069 Uiso 1 1 calc R
Mo2 Mo 0.10286(5) 0.500198(14) -0.00686(7) 0.04139(16) Uani 1 1 d .
O3 O -0.0031(4) 0.54535(10) 0.0150(4) 0.0366(11) Uani 1 1 d .
O4 O 0.1423(4) 0.50300(15) -0.1361(4) 0.0666(17) Uani 1 1 d .
N3 N 0.2200(5) 0.45841(18) 0.0588(5) 0.0389(18) Uani 1 1 d .
N4 N 0.2100(5) 0.5422(2) 0.0812(5) 0.0430(18) Uani 1 1 d .
C22 C 0.2476(7) 0.4152(2) 0.0543(6) 0.045(2) Uani 1 1 d .
C23 C 0.1832(6) 0.3852(2) -0.0197(9) 0.062(3) Uani 1 1 d .
H23A H 0.1212 0.4029 -0.0450 0.075 Uiso 1 1 calc R
C24 C 0.2457(8) 0.3752(3) -0.1199(7) 0.099(4) Uani 1 1 d .
H24A H 0.2035 0.3560 -0.1663 0.149 Uiso 1 1 calc R
H24B H 0.3132 0.3610 -0.1002 0.149 Uiso 1 1 calc R
H24C H 0.2614 0.4020 -0.1587 0.149 Uiso 1 1 calc R
C25 C 0.1336(7) 0.3485(2) 0.0407(8) 0.089(4) Uani 1 1 d .
H25A H 0.0934 0.3597 0.1027 0.134 Uiso 1 1 calc R
H25B H 0.1901 0.3290 0.0662 0.134 Uiso 1 1 calc R
H25C H 0.0848 0.3328 -0.0072 0.134 Uiso 1 1 calc R
C26 C 0.3410(6) 0.4078(2) 0.1197(6) 0.040(2) Uani 1 1 d .
C27 C 0.3987(8) 0.3650(2) 0.1327(6) 0.057(2) Uani 1 1 d .
H27A H 0.3780 0.3464 0.0702 0.069 Uiso 1 1 calc R
C28 C 0.5144(8) 0.3701(3) 0.1299(11) 0.171(7) Uani 1 1 d .
H28A H 0.5352 0.3844 0.0625 0.257 Uiso 1 1 calc R
H28B H 0.5486 0.3417 0.1338 0.257 Uiso 1 1 calc R
H28C H 0.5374 0.3877 0.1915 0.257 Uiso 1 1 calc R
C29 C 0.3639(10) 0.3424(3) 0.2335(9) 0.144(6) Uani 1 1 d .
H29A H 0.4006 0.3146 0.2388 0.216 Uiso 1 1 calc R
H29B H 0.2861 0.3378 0.2314 0.216 Uiso 1 1 calc R
H29C H 0.3821 0.3601 0.2965 0.216 Uiso 1 1 calc R
C30 C 0.3694(6) 0.4469(2) 0.1602(6) 0.041(2) Uani 1 1 d .
H30A H 0.4296 0.4526 0.2050 0.050 Uiso 1 1 calc R
C31 C 0.2948(6) 0.4772(3) 0.1243(6) 0.037(2) Uani 1 1 d .
C32 C 0.2875(6) 0.5218(3) 0.1330(6) 0.041(2) Uani 1 1 d .
H32A H 0.3376 0.5373 0.1758 0.049 Uiso 1 1 calc R
C33 C 0.1991(6) 0.5878(2) 0.0948(7) 0.046(2) Uani 1 1 d .
C34 C 0.1671(5) 0.6129(2) 0.0137(8) 0.047(2) Uani 1 1 d .
H34A H 0.1495 0.5996 -0.0532 0.056 Uiso 1 1 calc R
C35 C 0.1579(6) 0.6575(2) 0.0217(8) 0.056(3) Uani 1 1 d .
H35A H 0.1346 0.6736 -0.0392 0.067 Uiso 1 1 calc R
C36 C 0.1816(7) 0.6780(2) 0.1146(7) 0.053(2) Uani 1 1 d .
C37 C 0.1814(8) 0.7276(2) 0.1289(8) 0.072(3) Uani 1 1 d .
C38 C 0.1316(8) 0.7498(2) 0.0280(9) 0.104(4) Uani 1 1 d .
H38A H 0.0574 0.7400 0.0187 0.156 Uiso 1 1 calc R
H38B H 0.1735 0.7423 -0.0363 0.156 Uiso 1 1 calc R
H38C H 0.1325 0.7811 0.0381 0.156 Uiso 1 1 calc R
C39 C 0.2962(7) 0.7435(2) 0.1404(9) 0.101(4) Uani 1 1 d .
H39A H 0.3295 0.7301 0.2037 0.152 Uiso 1 1 calc R
H39B H 0.2961 0.7749 0.1493 0.152 Uiso 1 1 calc R
H39C H 0.3370 0.7359 0.0754 0.152 Uiso 1 1 calc R
C40 C 0.1121(9) 0.7401(2) 0.2228(8) 0.135(5) Uani 1 1 d .
H40A H 0.1406 0.7272 0.2891 0.202 Uiso 1 1 calc R
H40B H 0.0387 0.7298 0.2106 0.202 Uiso 1 1 calc R
H40C H 0.1116 0.7716 0.2301 0.202 Uiso 1 1 calc R
C41 C 0.2144(7) 0.6528(3) 0.2009(7) 0.058(3) Uani 1 1 d .
H41A H 0.2314 0.6663 0.2677 0.070 Uiso 1 1 calc R
C42 C 0.2233(6) 0.6077(2) 0.1917(6) 0.049(2) Uani 1 1 d .
H42A H 0.2459 0.5910 0.2519 0.059 Uiso 1 1 calc R
O100 O 0.5000 0.5000 0.6964(4) 0.138(5) Uani 1 2 d SD
C100 C 0.4529(9) 0.4667(3) 0.7633(6) 0.141(6) Uani 1 1 d D
H10E H 0.3746 0.4646 0.7507 0.169 Uiso 1 1 calc R
H10F H 0.4860 0.4383 0.7478 0.169 Uiso 1 1 calc R
C101 C 0.4750(11) 0.4798(3) 0.8728(5) 0.135(5) Uani 1 1 d D
H10G H 0.4071 0.4814 0.9142 0.162 Uiso 1 1 calc R
H10H H 0.5222 0.4584 0.9080 0.162 Uiso 1 1 calc R

loop_
_atom_site_aniso_label
_atom_site_aniso_U_11
_atom_site_aniso_U_22
_atom_site_aniso_U_33
_atom_site_aniso_U_23
_atom_site_aniso_U_13
_atom_site_aniso_U_12
Mo1 0.0872(5) 0.0277(3) 0.0356(4) -0.0029(4) -0.0032(7) -0.0146(4)
O1 0.075(4) 0.019(2) 0.043(3) 0.002(3) -0.021(3) -0.0037(18)
O2 0.122(6) 0.046(4) 0.041(3) -0.007(3) -0.021(4) 0.002(3)
N1 0.067(6) 0.031(4) 0.038(4) 0.007(3) 0.006(4) -0.025(3)
N2 0.093(5) 0.023(3) 0.037(4) -0.005(3) -0.015(3) -0.027(4)
C1 0.074(7) 0.034(4) 0.046(5) -0.010(4) 0.002(6) -0.018(5)
C2 0.090(7) 0.031(4) 0.071(7) -0.014(4) 0.041(7) -0.022(4)
C3 0.178(13) 0.055(6) 0.084(9) 0.009(5) 0.067(7) 0.008(5)
C4 0.092(8) 0.087(7) 0.125(9) -0.053(6) 0.062(8) -0.065(7)
C5 0.091(8) 0.055(6) 0.047(6) -0.019(4) 0.026(5) -0.039(5)
C6 0.128(11) 0.063(7) 0.074(7) -0.043(5) 0.065(7) -0.062(6)
C7 0.166(12) 0.062(8) 0.106(9) -0.034(6) 0.051(9) -0.028(7)
C8 0.102(9) 0.145(10) 0.145(11) -0.102(8) 0.069(10) -0.086(9)
C9 0.067(7) 0.056(6) 0.062(6) -0.016(5) 0.027(5) -0.030(5)
C10 0.066(7) 0.028(4) 0.036(5) -0.006(4) -0.004(5) -0.025(4)
C11 0.080(8) 0.049(6) 0.035(5) 0.009(4) -0.022(5) -0.030(5)
C12 0.071(8) 0.039(5) 0.056(6) 0.018(5) -0.029(5) -0.015(5)
C13 0.092(9) 0.041(5) 0.056(6) 0.004(5) -0.003(6) -0.030(5)
C14 0.115(9) 0.052(6) 0.058(6) 0.010(5) -0.012(7) -0.031(7)
C15 0.089(7) 0.029(4) 0.101(9) 0.014(5) -0.041(8) -0.020(5)
C16 0.082(7) 0.034(4) 0.101(8) -0.010(7) -0.030(8) -0.011(4)
C17 0.105(9) 0.043(6) 0.218(13) -0.025(7) -0.014(10) -0.033(6)
C18 0.105(9) 0.070(6) 0.138(10) 0.002(8) -0.059(10) -0.030(5)
C19 0.225(19) 0.077(8) 0.110(10) 0.044(7) -0.080(10) -0.066(8)
C20 0.115(10) 0.033(5) 0.080(8) -0.009(5) -0.035(6) -0.007(5)
C21 0.075(7) 0.039(5) 0.053(6) -0.010(4) -0.019(5) -0.012(5)
O101 0.268(12) 0.017(5) 0.049(6) 0.000 0.000 -0.014(6)
C102 0.153(9) 0.039(5) 0.028(5) 0.014(4) -0.012(6) -0.025(5)
C103 0.062(7) 0.068(6) 0.041(5) 0.016(4) -0.002(5) -0.010(5)
Mo2 0.0561(4) 0.0293(3) 0.0388(4) 0.0018(5) 0.0063(6) 0.0099(3)
O3 0.046(3) 0.031(2) 0.033(3) 0.006(3) -0.009(4) 0.010(2)
O4 0.101(5) 0.046(3) 0.053(4) 0.015(3) 0.033(3) 0.014(3)
N3 0.052(5) 0.030(4) 0.034(4) -0.011(3) -0.003(3) 0.006(3)
N4 0.054(5) 0.039(4) 0.036(4) -0.001(3) 0.015(4) 0.011(4)
C22 0.050(6) 0.030(5) 0.054(6) 0.000(4) 0.011(5) 0.002(4)
C23 0.058(6) 0.046(5) 0.082(8) -0.030(6) 0.025(6) 0.002(4)
C24 0.144(11) 0.095(8) 0.058(7) 0.003(6) -0.023(8) -0.004(7)
C25 0.069(8) 0.077(6) 0.122(11) 0.011(6) -0.026(7) -0.012(5)
C26 0.043(6) 0.027(5) 0.050(6) 0.002(4) 0.006(5) -0.003(4)
C27 0.080(7) 0.035(5) 0.057(6) 0.006(4) 0.002(6) 0.017(5)
C28 0.050(8) 0.061(7) 0.40(2) -0.015(10) -0.012(11) 0.035(6)
C29 0.225(17) 0.091(9) 0.115(10) 0.030(7) -0.001(10) 0.053(9)
C30 0.038(6) 0.050(5) 0.037(5) -0.005(4) 0.003(4) -0.006(4)
C31 0.044(6) 0.025(4) 0.041(5) 0.007(4) 0.005(4) 0.003(5)
C32 0.050(6) 0.034(5) 0.039(5) -0.002(4) 0.012(5) 0.001(5)
C33 0.050(7) 0.040(5) 0.047(6) 0.007(4) 0.031(5) 0.008(4)
C34 0.069(5) 0.037(4) 0.035(5) 0.005(5) 0.019(6) 0.002(3)
C35 0.077(6) 0.029(4) 0.061(7) 0.015(5) 0.023(6) 0.010(3)
C36 0.064(7) 0.035(5) 0.061(6) -0.001(5) 0.017(5) 0.013(4)
C37 0.101(8) 0.027(5) 0.088(7) -0.002(5) 0.019(7) 0.008(5)
C38 0.147(10) 0.037(4) 0.129(11) -0.003(6) 0.014(9) 0.015(5)
C39 0.121(11) 0.036(6) 0.148(10) -0.017(6) 0.005(8) -0.013(6)
C40 0.232(14) 0.047(6) 0.125(10) -0.013(6) 0.100(10) 0.040(8)
C41 0.075(8) 0.046(6) 0.054(6) -0.013(5) 0.027(6) 0.012(5)
C42 0.074(7) 0.030(5) 0.043(6) 0.002(4) 0.006(5) 0.011(4)
O100 0.308(14) 0.087(7) 0.019(5) 0.000 0.000 -0.140(8)
C100 0.276(19) 0.093(9) 0.053(7) 0.019(5) -0.006(8) -0.124(9)
C101 0.202(15) 0.121(11) 0.083(9) 0.022(7) 0.021(9) -0.080(9)

loop_
_atom_type_symbol
_atom_type_description
_atom_type_scat_dispersion_real
_atom_type_scat_dispersion_imag
_atom_type_scat_source
C C 0.0033 0.0016 'International Tables Vol C Tables 4.2.6.8 and 6.1.1.4'
H H 0.0000 0.0000 'International Tables Vol C Tables 4.2.6.8 and 6.1.1.4'
Mo Mo -1.6832 0.6857 'International Tables Vol C Tables 4.2.6.8 and 6.1.1.4'
N N 0.0061 0.0033 'International Tables Vol C Tables 4.2.6.8 and 6.1.1.4'
O O 0.0106 0.0060 'International Tables Vol C Tables 4.2.6.8 and 6.1.1.4'

loop_
_geom_angle_atom_site_label_1
_geom_angle_atom_site_label_2
_geom_angle_atom_site_label_3
_geom_angle
_geom_angle_site_symmetry_1
_geom_angle_site_symmetry_3
O2 Mo1 O1 109.8(3) . 2_665
O2 Mo1 O1 110.5(2) . .
O1 Mo1 O1 93.82(15) 2_665 .
O2 Mo1 N1 104.5(2) . .
O1 Mo1 N1 86.1(2) 2_665 .
O1 Mo1 N1 142.7(2) . .
O2 Mo1 N2 102.2(3) . .
O1 Mo1 N2 146.5(2) 2_665 .
O1 Mo1 N2 83.8(2) . .
N1 Mo1 N2 76.4(2) . .
O2 Mo1 Mo1 107.7(2) . 2_665
O1 Mo1 Mo1 48.82(11) 2_665 2_665
O1 Mo1 Mo1 47.57(12) . 2_665
N1 Mo1 Mo1 131.20(17) . 2_665
N2 Mo1 Mo1 129.18(16) . 2_665
Mo1 O1 Mo1 83.61(14) 2_665 .
C1 N1 C10 107.3(6) . .
C1 N1 Mo1 138.6(6) . .
C10 N1 Mo1 113.1(4) . .
C11 N2 C12 118.4(7) . .
C11 N2 Mo1 114.6(5) . .
C12 N2 Mo1 126.8(6) . .
N1 C1 C5 108.5(7) . .
N1 C1 C2 120.2(7) . .
C5 C1 C2 131.1(7) . .
C1 C2 C3 111.3(8) . .
C1 C2 C4 112.7(7) . .
C3 C2 C4 111.2(6) . .
C1 C2 H2A 107.1 . .
C3 C2 H2A 107.1 . .
C4 C2 H2A 107.1 . .
C2 C3 H3A 109.5 . .
C2 C3 H3B 109.5 . .
H3A C3 H3B 109.5 . .
C2 C3 H3C 109.5 . .
H3A C3 H3C 109.5 . .
H3B C3 H3C 109.5 . .
C2 C4 H4A 109.5 . .
C2 C4 H4B 109.5 . .
H4A C4 H4B 109.5 . .
C2 C4 H4C 109.5 . .
H4A C4 H4C 109.5 . .
H4B C4 H4C 109.5 . .
C9 C5 C1 107.6(7) . .
C9 C5 C6 126.2(8) . .
C1 C5 C6 126.3(7) . .
C5 C6 C7 114.3(9) . .
C5 C6 C8 107.7(8) . .
C7 C6 C8 113.1(8) . .
C5 C6 H6A 107.1 . .
C7 C6 H6A 107.1 . .
C8 C6 H6A 107.1 . .
C6 C7 H7A 109.5 . .
C6 C7 H7B 109.5 . .
H7A C7 H7B 109.5 . .
C6 C7 H7C 109.5 . .
H7A C7 H7C 109.5 . .
H7B C7 H7C 109.5 . .
C6 C8 H8A 109.5 . .
C6 C8 H8B 109.5 . .
H8A C8 H8B 109.5 . .
C6 C8 H8C 109.5 . .
H8A C8 H8C 109.5 . .
H8B C8 H8C 109.5 . .
C5 C9 C10 107.6(8) . .
C5 C9 H9A 126.2 . .
C10 C9 H9A 126.2 . .
N1 C10 C11 115.8(7) . .
N1 C10 C9 109.0(6) . .
C11 C10 C9 135.2(8) . .
N2 C11 C10 119.1(8) . .
N2 C11 H11A 120.4 . .
C10 C11 H11A 120.4 . .
C13 C12 C21 120.4(8) . .
C13 C12 N2 123.7(8) . .
C21 C12 N2 115.8(8) . .
C12 C13 C14 119.4(9) . .
C12 C13 H13A 120.3 . .
C14 C13 H13A 120.3 . .
C13 C14 C15 122.9(9) . .
C13 C14 H14A 118.5 . .
C15 C14 H14A 118.5 . .
C20 C15 C14 115.5(8) . .
C20 C15 C16 125.0(10) . .
C14 C15 C16 119.5(10) . .
C18 C16 C19 108.0(10) . .
C18 C16 C15 109.7(7) . .
C19 C16 C15 112.4(9) . .
C18 C16 C17 109.5(10) . .
C19 C16 C17 108.0(7) . .
C15 C16 C17 109.3(9) . .
C16 C17 H17A 109.5 . .
C16 C17 H17B 109.5 . .
H17A C17 H17B 109.5 . .
C16 C17 H17C 109.5 . .
H17A C17 H17C 109.5 . .
H17B C17 H17C 109.5 . .
C16 C18 H18A 109.5 . .
C16 C18 H18B 109.5 . .
H18A C18 H18B 109.5 . .
C16 C18 H18C 109.5 . .
H18A C18 H18C 109.5 . .
H18B C18 H18C 109.5 . .
C16 C19 H19A 109.5 . .
C16 C19 H19B 109.5 . .
H19A C19 H19B 109.5 . .
C16 C19 H19C 109.5 . .
H19A C19 H19C 109.5 . .
H19B C19 H19C 109.5 . .
C15 C20 C21 124.4(9) . .
C15 C20 H20A 117.8 . .
C21 C20 H20A 117.8 . .
C12 C21 C20 117.3(8) . .
C12 C21 H21A 121.4 . .
C20 C21 H21A 121.4 . .
C102 O101 C102 107.7(5) . 2_565
C103 C102 O101 104.8(4) . .
C103 C102 H10A 110.8 . .
O101 C102 H10A 110.8 . .
C103 C102 H10B 110.8 . .
O101 C102 H10B 110.8 . .
H10A C102 H10B 108.9 . .
C102 C103 C103 101.6(5) . 2_565
C102 C103 H10C 111.4 . .
C103 C103 H10C 111.4 2_565 .
C102 C103 H10D 111.4 . .
C103 C103 H10D 111.4 2_565 .
H10C C103 H10D 109.3 . .
O4 Mo2 O3 111.5(2) . 2_565
O4 Mo2 O3 107.1(2) . .
O3 Mo2 O3 94.15(14) 2_565 .
O4 Mo2 N3 101.3(2) . .
O3 Mo2 N3 86.6(2) 2_565 .
O3 Mo2 N3 149.0(2) . .
O4 Mo2 N4 105.6(2) . .
O3 Mo2 N4 141.3(2) 2_565 .
O3 Mo2 N4 85.1(2) . .
N3 Mo2 N4 75.5(2) . .
O4 Mo2 Mo2 107.08(19) . 2_565
O3 Mo2 Mo2 48.91(13) 2_565 2_565
O3 Mo2 Mo2 47.51(13) . 2_565
N3 Mo2 Mo2 133.40(17) . 2_565
N4 Mo2 Mo2 128.37(17) . 2_565
Mo2 O3 Mo2 83.58(14) 2_565 .
C31 N3 C22 105.5(6) . .
C31 N3 Mo2 115.9(5) . .
C22 N3 Mo2 138.6(5) . .
C32 N4 C33 119.1(7) . .
C32 N4 Mo2 114.0(5) . .
C33 N4 Mo2 126.7(5) . .
N3 C22 C26 109.5(7) . .
N3 C22 C23 118.8(7) . .
C26 C22 C23 131.7(7) . .
C25 C23 C24 118.1(7) . .
C25 C23 C22 112.3(9) . .
C24 C23 C22 110.4(7) . .
C25 C23 H23A 104.9 . .
C24 C23 H23A 104.9 . .
C22 C23 H23A 104.9 . .
C23 C24 H24A 109.5 . .
C23 C24 H24B 109.5 . .
H24A C24 H24B 109.5 . .
C23 C24 H24C 109.5 . .
H24A C24 H24C 109.5 . .
H24B C24 H24C 109.5 . .
C23 C25 H25A 109.5 . .
C23 C25 H25B 109.5 . .
H25A C25 H25B 109.5 . .
C23 C25 H25C 109.5 . .
H25A C25 H25C 109.5 . .
H25B C25 H25C 109.5 . .
C30 C26 C22 106.1(7) . .
C30 C26 C27 128.2(8) . .
C22 C26 C27 125.7(7) . .
C28 C27 C29 111.1(9) . .
C28 C27 C26 111.9(7) . .
C29 C27 C26 111.1(8) . .
C28 C27 H27A 107.5 . .
C29 C27 H27A 107.5 . .
C26 C27 H27A 107.5 . .
C27 C28 H28A 109.5 . .
C27 C28 H28B 109.5 . .
H28A C28 H28B 109.5 . .
C27 C28 H28C 109.5 . .
H28A C28 H28C 109.5 . .
H28B C28 H28C 109.5 . .
C27 C29 H29A 109.5 . .
C27 C29 H29B 109.5 . .
H29A C29 H29B 109.5 . .
C27 C29 H29C 109.5 . .
H29A C29 H29C 109.5 . .
H29B C29 H29C 109.5 . .
C26 C30 C31 108.1(7) . .
C26 C30 H30A 125.9 . .
C31 C30 H30A 125.9 . .
N3 C31 C32 115.3(8) . .
N3 C31 C30 110.8(7) . .
C32 C31 C30 133.6(8) . .
N4 C32 C31 119.2(8) . .
N4 C32 H32A 120.4 . .
C31 C32 H32A 120.4 . .
C34 C33 C42 117.2(7) . .
C34 C33 N4 121.2(8) . .
C42 C33 N4 121.6(7) . .
C33 C34 C35 123.6(9) . .
C33 C34 H34A 118.2 . .
C35 C34 H34A 118.2 . .
C36 C35 C34 120.8(9) . .
C36 C35 H35A 119.6 . .
C34 C35 H35A 119.6 . .
C35 C36 C41 117.1(7) . .
C35 C36 C37 124.6(8) . .
C41 C36 C37 118.2(8) . .
C40 C37 C39 112.6(9) . .
C40 C37 C36 110.3(7) . .
C39 C37 C36 109.5(7) . .
C40 C37 C38 106.1(8) . .
C39 C37 C38 107.8(8) . .
C36 C37 C38 110.4(8) . .
C37 C38 H38A 109.5 . .
C37 C38 H38B 109.5 . .
H38A C38 H38B 109.5 . .
C37 C38 H38C 109.5 . .
H38A C38 H38C 109.5 . .
H38B C38 H38C 109.5 . .
C37 C39 H39A 109.5 . .
C37 C39 H39B 109.5 . .
H39A C39 H39B 109.5 . .
C37 C39 H39C 109.5 . .
H39A C39 H39C 109.5 . .
H39B C39 H39C 109.5 . .
C37 C40 H40A 109.5 . .
C37 C40 H40B 109.5 . .
H40A C40 H40B 109.5 . .
C37 C40 H40C 109.5 . .
H40A C40 H40C 109.5 . .
H40B C40 H40C 109.5 . .
C36 C41 C42 121.4(8) . .
C36 C41 H41A 119.3 . .
C42 C41 H41A 119.3 . .
C33 C42 C41 119.9(7) . .
C33 C42 H42A 120.1 . .
C41 C42 H42A 120.1 . .
C100 O100 C100 110.4(6) . 2_665
C101 C100 O100 104.9(4) . .
C101 C100 H10E 110.8 . .
O100 C100 H10E 110.8 . .
C101 C100 H10F 110.8 . .
O100 C100 H10F 110.8 . .
H10E C100 H10F 108.8 . .
C101 C101 C100 109.8(3) 2_665 .
C101 C101 H10G 109.7 2_665 .
C100 C101 H10G 109.7 . .
C101 C101 H10H 109.7 2_665 .
C100 C101 H10H 109.7 . .
H10G C101 H10H 108.2 . .

loop_
_geom_bond_atom_site_label_1
_geom_bond_atom_site_label_2
_geom_bond_distance
_geom_bond_site_symmetry_2
Mo1 O2 1.657(5) .
Mo1 O1 1.901(4) 2_665
Mo1 O1 1.938(3) .
Mo1 N1 2.117(6) .
Mo1 N2 2.144(6) .
Mo1 Mo1 2.5593(15) 2_665
O1 Mo1 1.901(4) 2_665
N1 C1 1.384(7) .
N1 C10 1.388(9) .
N2 C11 1.285(9) .
N2 C12 1.457(8) .
C1 C5 1.422(10) .
C1 C2 1.494(10) .
C2 C3 1.532(9) .
C2 C4 1.536(12) .
C2 H2A 1.0000 .
C3 H3A 0.9800 .
C3 H3B 0.9800 .
C3 H3C 0.9800 .
C4 H4A 0.9800 .
C4 H4B 0.9800 .
C4 H4C 0.9800 .
C5 C9 1.376(9) .
C5 C6 1.519(10) .
C6 C7 1.535(13) .
C6 C8 1.570(14) .
C6 H6A 1.0000 .
C7 H7A 0.9800 .
C7 H7B 0.9800 .
C7 H7C 0.9800 .
C8 H8A 0.9800 .
C8 H8B 0.9800 .
C8 H8C 0.9800 .
C9 C10 1.411(9) .
C9 H9A 0.9500 .
C10 C11 1.400(9) .
C11 H11A 0.9500 .
C12 C13 1.366(11) .
C12 C21 1.405(10) .
C13 C14 1.387(9) .
C13 H13A 0.9500 .
C14 C15 1.411(12) .
C14 H14A 0.9500 .
C15 C20 1.350(11) .
C15 C16 1.533(9) .
C16 C18 1.483(9) .
C16 C19 1.532(13) .
C16 C17 1.541(13) .
C17 H17A 0.9800 .
C17 H17B 0.9800 .
C17 H17C 0.9800 .
C18 H18A 0.9800 .
C18 H18B 0.9800 .
C18 H18C 0.9800 .
C19 H19A 0.9800 .
C19 H19B 0.9800 .
C19 H19C 0.9800 .
C20 C21 1.416(9) .
C20 H20A 0.9500 .
C21 H21A 0.9500 .
O101 C102 1.450(5) .
O101 C102 1.450(5) 2_565
C102 C103 1.443(6) .
C102 H10A 0.9900 .
C102 H10B 0.9900 .
C103 C103 1.504(13) 2_565
C103 H10C 0.9900 .
C103 H10D 0.9900 .
Mo2 O4 1.676(5) .
Mo2 O3 1.902(4) 2_565
Mo2 O3 1.944(4) .
Mo2 N3 2.114(6) .
Mo2 N4 2.161(7) .
Mo2 Mo2 2.5629(13) 2_565
O3 Mo2 1.902(4) 2_565
N3 C31 1.366(9) .
N3 C22 1.387(7) .
N4 C32 1.322(8) .
N4 C33 1.430(8) .
C22 C26 1.435(10) .
C22 C23 1.533(10) .
C23 C25 1.496(10) .
C23 C24 1.496(12) .
C23 H23A 1.0000 .
C24 H24A 0.9800 .
C24 H24B 0.9800 .
C24 H24C 0.9800 .
C25 H25A 0.9800 .
C25 H25B 0.9800 .
C25 H25C 0.9800 .
C26 C30 1.360(8) .
C26 C27 1.519(9) .
C27 C28 1.450(12) .
C27 C29 1.495(11) .
C27 H27A 1.0000 .
C28 H28A 0.9800 .
C28 H28B 0.9800 .
C28 H28C 0.9800 .
C29 H29A 0.9800 .
C29 H29B 0.9800 .
C29 H29C 0.9800 .
C30 C31 1.395(9) .
C30 H30A 0.9500 .
C31 C32 1.389(9) .
C32 H32A 0.9500 .
C33 C34 1.332(10) .
C33 C42 1.383(10) .
C34 C35 1.392(8) .
C34 H34A 0.9500 .
C35 C36 1.348(11) .
C35 H35A 0.9500 .
C36 C41 1.385(10) .
C36 C37 1.548(10) .
C37 C40 1.500(11) .
C37 C39 1.520(10) .
C37 C38 1.556(12) .
C38 H38A 0.9800 .
C38 H38B 0.9800 .
C38 H38C 0.9800 .
C39 H39A 0.9800 .
C39 H39B 0.9800 .
C39 H39C 0.9800 .
C40 H40A 0.9800 .
C40 H40B 0.9800 .
C40 H40C 0.9800 .
C41 C42 1.410(9) .
C41 H41A 0.9500 .
C42 H42A 0.9500 .
O100 C100 1.450(5) .
O100 C100 1.450(5) 2_665
C100 C101 1.442(6) .
C100 H10E 0.9900 .
C100 H10F 0.9900 .
C101 C101 1.399(14) 2_665
C101 H10G 0.9900 .
C101 H10H 0.9900 .

loop_
_geom_torsion_atom_site_label_1
_geom_torsion_atom_site_label_2
_geom_torsion_atom_site_label_3
_geom_torsion_atom_site_label_4
_geom_torsion
_geom_torsion_site_symmetry_1
_geom_torsion_site_symmetry_4
O2 Mo1 O1 Mo1 95.6(3) . 2_665
O1 Mo1 O1 Mo1 -17.2(3) 2_665 2_665
N1 Mo1 O1 Mo1 -105.8(3) . 2_665
N2 Mo1 O1 Mo1 -163.7(2) . 2_665
O2 Mo1 N1 C1 -85.0(8) . .
O1 Mo1 N1 C1 24.4(7) 2_665 .
O1 Mo1 N1 C1 115.6(7) . .
N2 Mo1 N1 C1 175.7(8) . .
Mo1 Mo1 N1 C1 45.0(8) 2_665 .
O2 Mo1 N1 C10 108.0(5) . .
O1 Mo1 N1 C10 -142.5(5) 2_665 .
O1 Mo1 N1 C10 -51.3(7) . .
N2 Mo1 N1 C10 8.7(5) . .
Mo1 Mo1 N1 C10 -122.0(5) 2_665 .
O2 Mo1 N2 C11 -109.3(5) . .
O1 Mo1 N2 C11 53.4(7) 2_665 .
O1 Mo1 N2 C11 141.0(6) . .
N1 Mo1 N2 C11 -7.1(5) . .
Mo1 Mo1 N2 C11 125.5(5) 2_665 .
O2 Mo1 N2 C12 76.8(6) . .
O1 Mo1 N2 C12 -120.5(6) 2_665 .
O1 Mo1 N2 C12 -32.9(6) . .
N1 Mo1 N2 C12 179.0(6) . .
Mo1 Mo1 N2 C12 -48.4(6) 2_665 .
C10 N1 C1 C5 1.7(9) . .
Mo1 N1 C1 C5 -165.7(6) . .
C10 N1 C1 C2 -173.9(8) . .
Mo1 N1 C1 C2 18.6(12) . .
N1 C1 C2 C3 115.5(8) . .
C5 C1 C2 C3 -59.0(12) . .
N1 C1 C2 C4 -118.7(7) . .
C5 C1 C2 C4 66.8(13) . .
N1 C1 C5 C9 -2.0(10) . .
C2 C1 C5 C9 172.9(9) . .
N1 C1 C5 C6 177.7(9) . .
C2 C1 C5 C6 -7.3(16) . .
C9 C5 C6 C7 -54.1(14) . .
C1 C5 C6 C7 126.2(10) . .
C9 C5 C6 C8 72.5(13) . .
C1 C5 C6 C8 -107.2(10) . .
C1 C5 C9 C10 1.6(10) . .
C6 C5 C9 C10 -178.2(9) . .
C1 N1 C10 C11 179.4(7) . .
Mo1 N1 C10 C11 -9.6(9) . .
C1 N1 C10 C9 -0.7(9) . .
Mo1 N1 C10 C9 170.3(5) . .
C5 C9 C10 N1 -0.5(10) . .
C5 C9 C10 C11 179.3(9) . .
C12 N2 C11 C10 178.8(7) . .
Mo1 N2 C11 C10 4.3(9) . .
N1 C10 C11 N2 3.6(11) . .
C9 C10 C11 N2 -176.2(9) . .
C11 N2 C12 C13 -26.0(12) . .
Mo1 N2 C12 C13 147.8(7) . .
C11 N2 C12 C21 155.8(8) . .
Mo1 N2 C12 C21 -30.5(10) . .
C21 C12 C13 C14 -3.1(14) . .
N2 C12 C13 C14 178.8(8) . .
C12 C13 C14 C15 3.1(15) . .
C13 C14 C15 C20 -1.8(16) . .
C13 C14 C15 C16 -179.4(8) . .
C20 C15 C16 C18 -100.3(13) . .
C14 C15 C16 C18 77.0(14) . .
C20 C15 C16 C19 139.6(11) . .
C14 C15 C16 C19 -43.1(13) . .
C20 C15 C16 C17 19.7(14) . .
C14 C15 C16 C17 -162.9(10) . .
C14 C15 C20 C21 0.6(16) . .
C16 C15 C20 C21 178.0(8) . .
C13 C12 C21 C20 1.9(13) . .
N2 C12 C21 C20 -179.8(7) . .
C15 C20 C21 C12 -0.7(14) . .
C102 O101 C102 C103 14.1(4) 2_565 .
O101 C102 C103 C103 -35.4(10) . 2_565
O4 Mo2 O3 Mo2 97.7(2) . 2_565
O3 Mo2 O3 Mo2 -16.2(3) 2_565 2_565
N3 Mo2 O3 Mo2 -106.5(4) . 2_565
N4 Mo2 O3 Mo2 -157.5(2) . 2_565
O4 Mo2 N3 C31 107.1(5) . .
O3 Mo2 N3 C31 -141.7(5) 2_565 .
O3 Mo2 N3 C31 -49.3(7) . .
N4 Mo2 N3 C31 3.7(5) . .
Mo2 Mo2 N3 C31 -126.0(5) 2_565 .
O4 Mo2 N3 C22 -71.3(7) . .
O3 Mo2 N3 C22 39.9(7) 2_565 .
O3 Mo2 N3 C22 132.3(7) . .
N4 Mo2 N3 C22 -174.7(8) . .
Mo2 Mo2 N3 C22 55.6(8) 2_565 .
O4 Mo2 N4 C32 -100.8(5) . .
O3 Mo2 N4 C32 62.2(6) 2_565 .
O3 Mo2 N4 C32 152.7(5) . .
N3 Mo2 N4 C32 -2.9(5) . .
Mo2 Mo2 N4 C32 131.6(5) 2_565 .
O4 Mo2 N4 C33 84.7(6) . .
O3 Mo2 N4 C33 -112.2(6) 2_565 .
O3 Mo2 N4 C33 -21.7(6) . .
N3 Mo2 N4 C33 -177.3(6) . .
Mo2 Mo2 N4 C33 -42.8(6) 2_565 .
C31 N3 C22 C26 0.5(8) . .
Mo2 N3 C22 C26 179.0(6) . .
C31 N3 C22 C23 -175.9(7) . .
Mo2 N3 C22 C23 2.6(11) . .
N3 C22 C23 C25 -122.1(7) . .
C26 C22 C23 C25 62.4(11) . .
N3 C22 C23 C24 103.7(8) . .
C26 C22 C23 C24 -71.8(12) . .
N3 C22 C26 C30 -1.5(8) . .
C23 C22 C26 C30 174.3(8) . .
N3 C22 C26 C27 -177.6(7) . .
C23 C22 C26 C27 -1.8(14) . .
C30 C26 C27 C28 -37.6(12) . .
C22 C26 C27 C28 137.6(10) . .
C30 C26 C27 C29 87.2(11) . .
C22 C26 C27 C29 -97.6(10) . .
C22 C26 C30 C31 1.9(8) . .
C27 C26 C30 C31 177.8(7) . .
C22 N3 C31 C32 174.9(6) . .
Mo2 N3 C31 C32 -4.0(9) . .
C22 N3 C31 C30 0.6(8) . .
Mo2 N3 C31 C30 -178.3(5) . .
C26 C30 C31 N3 -1.6(9) . .
C26 C30 C31 C32 -174.4(8) . .
C33 N4 C32 C31 176.7(6) . .
Mo2 N4 C32 C31 1.8(9) . .
N3 C31 C32 N4 1.4(11) . .
C30 C31 C32 N4 174.0(8) . .
C32 N4 C33 C34 145.2(8) . .
Mo2 N4 C33 C34 -40.6(9) . .
C32 N4 C33 C42 -33.4(10) . .
Mo2 N4 C33 C42 140.8(7) . .
C42 C33 C34 C35 0.6(12) . .
N4 C33 C34 C35 -178.2(6) . .
C33 C34 C35 C36 0.0(12) . .
C34 C35 C36 C41 -0.4(12) . .
C34 C35 C36 C37 175.6(7) . .
C35 C36 C37 C40 126.6(10) . .
C41 C36 C37 C40 -57.4(11) . .
C35 C36 C37 C39 -108.8(10) . .
C41 C36 C37 C39 67.1(10) . .
C35 C36 C37 C38 9.7(12) . .
C41 C36 C37 C38 -174.4(8) . .
C35 C36 C41 C42 0.4(12) . .
C37 C36 C41 C42 -175.9(7) . .
C34 C33 C42 C41 -0.6(12) . .
N4 C33 C42 C41 178.2(6) . .
C36 C41 C42 C33 0.1(12) . .
C100 O100 C100 C101 -1.6(7) 2_665 .
O100 C100 C101 C101 4(2) . 2_665
